data_8106379
loop_
_publ_author_name
'Wu, Li-Zhou'

_publ_section_title
;
 Crystal structure of
 catena-poly[bis(4,4&#x2032;-dipyridylaminium-kN)-(\m2-germanowolframato-\k2
 O:O&#x2032;)-(2,2&#x2032;-bipyridine-\k2 N,N&#x2032;)copper(II)] with a
 Keggin-type heteropolyoxoanion, [Cu(C10H8N2)(C10H10N3)2][GeW12O40]
 &#x22C5; H2O
;
_journal_issue 6
_journal_name_full 'Zeitschrift f\"ur Kristallographie - New Crystal Structures'
_journal_page_first 1007
_journal_page_last 1010
_journal_paper_doi 10.1515/ncrs-2018-0132
_journal_volume 233
_journal_year 2018
_chemical_formula_moiety 'C30 H28 Cu Ge N8 O40 W12, H2 O'
_chemical_formula_sum 'C30 H30 Cu Ge N8 O41 W12'
_chemical_formula_weight 3500.95
_space_group_crystal_system triclinic
_space_group_IT_number 2
_space_group_name_Hall '-P 1'
_space_group_name_H-M_alt 'P -1'
_atom_sites_solution_hydrogens mixed
_cell_angle_alpha 90.221(3)
_cell_angle_beta 92.188(3)
_cell_angle_gamma 108.966(3)
_cell_formula_units_Z 2
_cell_length_a 12.095(2)
_cell_length_b 13.488(3)
_cell_length_c 19.220(4)
_cell_measurement_reflns_used 3632
_cell_measurement_temperature 296(2)
_cell_measurement_theta_max 26.86
_cell_measurement_theta_min 2.26
_cell_volume 2962.7(10)
_computing_cell_refinement 'SAINT v7.68A (Bruker, 2009)'
_computing_data_reduction 'SAINT v7.68A (Bruker, 2009)'
_computing_molecular_graphics 'Olex2 (Dolomanov et al., 2009)'
_computing_publication_material 'Olex2 (Dolomanov et al., 2009)'
_computing_structure_refinement 'ShelXL (Sheldrick, 2015)'
_computing_structure_solution 'SHELXS-97 (Sheldrick, 1990)'
_diffrn_ambient_temperature 296.15
_diffrn_measured_fraction_theta_full 0.984
_diffrn_measured_fraction_theta_max 0.931
_diffrn_measurement_device_type 'Bruker APEX-II CCD'
_diffrn_measurement_method '\f and \w scans'
_diffrn_radiation_monochromator graphite
_diffrn_radiation_type MoK\a
_diffrn_radiation_wavelength 0.71073
_diffrn_reflns_av_R_equivalents 0.0502
_diffrn_reflns_av_unetI/netI 0.1029
_diffrn_reflns_Laue_measured_fraction_full 0.984
_diffrn_reflns_Laue_measured_fraction_max 0.931
_diffrn_reflns_limit_h_max 12
_diffrn_reflns_limit_h_min -15
_diffrn_reflns_limit_k_max 14
_diffrn_reflns_limit_k_min -16
_diffrn_reflns_limit_l_max 24
_diffrn_reflns_limit_l_min -20
_diffrn_reflns_number 16457
_diffrn_reflns_point_group_measured_fraction_full 0.984
_diffrn_reflns_point_group_measured_fraction_max 0.931
_diffrn_reflns_theta_full 25.242
_diffrn_reflns_theta_max 26.910
_diffrn_reflns_theta_min 1.782
_diffrn_standards_number 0
_exptl_absorpt_coefficient_mu 24.140
_exptl_absorpt_correction_T_max 0.310
_exptl_absorpt_correction_T_min 0.082
_exptl_absorpt_correction_type multi-scan
_exptl_absorpt_process_details SADABS
_exptl_crystal_colour blue
_exptl_crystal_colour_primary blue
_exptl_crystal_density_diffrn 3.924
_exptl_crystal_density_meas .
_exptl_crystal_density_method 'not measured'
_exptl_crystal_description block
_exptl_crystal_F_000 3086
_exptl_crystal_size_max 0.18
_exptl_crystal_size_mid 0.12
_exptl_crystal_size_min 0.09
_refine_diff_density_max 4.388
_refine_diff_density_min -5.722
_refine_diff_density_rms 0.602
_refine_ls_extinction_coef 0.00011(2)
_refine_ls_extinction_expression Fc^*^=kFc[1+0.001xFc^2^\l^3^/sin(2\q)]^-1/4^
_refine_ls_extinction_method 'SHELXL-2014/7 (Sheldrick 2014'
_refine_ls_goodness_of_fit_ref 0.988
_refine_ls_hydrogen_treatment constr
_refine_ls_matrix_type full
_refine_ls_number_parameters 848
_refine_ls_number_reflns 11935
_refine_ls_number_restraints 208
_refine_ls_restrained_S_all 0.981
_refine_ls_R_factor_all 0.0822
_refine_ls_R_factor_gt 0.0624
_refine_ls_shift/su_max 0.001
_refine_ls_shift/su_mean 0.000
_refine_ls_structure_factor_coef Fsqd
_refine_ls_weighting_details 'w=1/[\s^2^(Fo^2^)+(0.0757P)^2^] where P=(Fo^2^+2Fc^2^)/3'
_refine_ls_weighting_scheme calc
_refine_ls_wR_factor_gt 0.1497
_refine_ls_wR_factor_ref 0.1622
_reflns_Friedel_coverage 0.000
_reflns_Friedel_fraction_full .
_reflns_Friedel_fraction_max .
_reflns_number_gt 8794
_reflns_number_total 11935
_reflns_threshold_expression 'I > 2\s(I)'
_cod_data_source_file suppl_ncrs-2018-0132_suppl.cif
_cod_data_source_block xb6933_0m
_cod_original_cell_volume 2962.8(10)
_cod_database_code 8106379
_shelx_space_group_comment
;
The symmetry employed for this shelxl refinement is uniquely defined
by the following loop, which should always be used as a source of
symmetry information in preference to the above space-group names.
They are only intended as comments.
;
_shelx_estimated_absorpt_t_max 0.220
_shelx_estimated_absorpt_t_min 0.098
_olex2_refinement_description
;
1. Fixed Uiso
 At 1.2 times of:
  All C(H) groups, All N(H,H) groups
 At 1.5 times of:
  All O(H,H) groups
2. Restrained distances
 H29-H24
 2.2 with sigma of 0.02
3. Rigid bond restraints
 N5, N7, C2, C3, C20, C23, C26, C27, C28
 with sigma for 1-2 distances of 0.01 and sigma for 1-3 distances of 0.01
4. Uiso/Uaniso restraints and constraints
Uanis(O3) \\sim Ueq, Uanis(O4) \\sim Ueq, Uanis(O7) \\sim Ueq, Uanis(O14) \\sim
Ueq, Uanis(O15) \\sim Ueq, Uanis(O25) \\sim Ueq, Uanis(O27) \\sim Ueq,
Uanis(O28) \\sim Ueq, Uanis(O29) \\sim Ueq, Uanis(O36) \\sim Ueq: with sigma of
0.001 and sigma for terminal atoms of 0.002
Uanis(O21) \\sim Ueq, Uanis(O33) \\sim Ueq, Uanis(C5) \\sim Ueq, Uanis(C12)
\\sim Ueq, Uanis(C13) \\sim Ueq, Uanis(C28) \\sim Ueq, Uanis(O6) \\sim Ueq,
Uanis(N1) \\sim Ueq, Uanis(N5) \\sim Ueq, Uanis(N7) \\sim Ueq, Uanis(O23) \\sim
Ueq: with sigma of 0.001 and sigma for terminal atoms of 0.002
Uanis(C3) \\sim Ueq, Uanis(C6) \\sim Ueq, Uanis(C17) \\sim Ueq, Uanis(C18)
\\sim Ueq, Uanis(C20) \\sim Ueq, Uanis(C26) \\sim Ueq, Uanis(C26) \\sim Ueq,
Uanis(N2) \\sim Ueq: with sigma of 0.01 and sigma for terminal atoms of 0.02
Uanis(O8) \\sim Ueq, Uanis(O24) \\sim Ueq, Uanis(O32) \\sim Ueq: with sigma of
0.01 and sigma for terminal atoms of 0.02
Uanis(O2W) \\sim Ueq, Uanis(O1W) \\sim Ueq: with sigma of 0.01 and sigma for
terminal atoms of 0.02
5. Others
 Fixed Sof: O1W(0.5) H1WA(0.5) H1WB(0.5) O2W(0.5) H2WA(0.5) H2WB(0.5)
6.a Riding coordinates:
 O1W(H1WA,H1WB), O2W(H2WA,H2WB)
6.b Secondary CH2 refined with riding coordinates:
 N4(H4A,H4B), N7(H7A,H7B)
6.c Aromatic/amide H refined with riding coordinates:
 C1(H1), C2(H2), C3(H3), C4(H4), C7(H7), C8(H8), C9(H9), C10(H10), C11(H11),
 C12(H12), C14(H14), C15(H15), C16(H16), C17(H17), C19(H19), C20(H20), C21(H21),
  C22(H22), C24(H24), C25(H25), C26(H26), C27(H27), C29(H29), C30(H30)
;
_olex2_submission_special_instructions 'No special instructions were received'

loop_
_space_group_symop_operation_xyz
'x, y, z'
'-x, -y, -z'

loop_
_atom_site_label
_atom_site_type_symbol
_atom_site_fract_x
_atom_site_fract_y
_atom_site_fract_z
_atom_site_U_iso_or_equiv
_atom_site_adp_type
_atom_site_occupancy
_atom_site_site_symmetry_order
_atom_site_calc_flag
_atom_site_refinement_flags_posn
_atom_site_refinement_flags_adp
_atom_site_refinement_flags_occupancy
_atom_site_disorder_assembly
_atom_site_disorder_group
W1 W 0.40968(6) 1.01560(6) 0.25592(3) 0.01614(17) Uani 1 1 d . . . . .
W2 W 0.18792(7) 1.43847(6) 0.21179(4) 0.02087(18) Uani 1 1 d . . . . .
W3 W 0.09213(6) 0.96399(6) 0.21505(4) 0.01726(18) Uani 1 1 d . . . . .
W4 W 0.15391(6) 1.11328(6) 0.07249(3) 0.01787(18) Uani 1 1 d . . . . .
W5 W 0.35750(6) 1.38706(6) 0.08883(3) 0.01868(18) Uani 1 1 d . . . . .
W6 W 0.47650(7) 1.48535(6) 0.24480(4) 0.02123(18) Uani 1 1 d . . . . .
W7 W 0.47307(6) 1.16409(6) 0.11303(3) 0.01614(17) Uani 1 1 d . . . . .
W8 W 0.40702(7) 1.32170(6) 0.40380(3) 0.02084(18) Uani 1 1 d . . . . .
W9 W 0.22299(6) 1.07260(6) 0.38941(3) 0.01743(18) Uani 1 1 d . . . . .
W10 W 0.59278(6) 1.26331(6) 0.26990(4) 0.01994(18) Uani 1 1 d . . . . .
W11 W -0.01308(6) 1.16422(6) 0.19447(4) 0.02128(19) Uani 1 1 d . . . . .
W12 W 0.11872(7) 1.27214(6) 0.36868(4) 0.02035(18) Uani 1 1 d . . . . .
Ge1 Ge 0.28985(15) 1.22169(14) 0.23592(8) 0.0137(4) Uani 1 1 d . . . . .
Cu1 Cu -0.1781(2) 0.71904(18) 0.24552(10) 0.0222(5) Uani 1 1 d . . . . .
O1 O 0.0130(10) 1.1382(10) 0.0991(5) 0.019(3) Uani 1 1 d . . . . .
O2 O 0.3809(12) 1.4366(10) 0.0076(6) 0.028(3) Uani 1 1 d . . . . .
O3 O 0.2305(12) 1.2607(11) 0.0684(6) 0.026(3) Uani 1 1 d . U . . .
O4 O 0.1674(10) 1.1406(10) 0.1921(5) 0.018(3) Uani 1 1 d . U . . .
O5 O 0.5168(11) 1.2745(11) 0.3526(6) 0.025(3) Uani 1 1 d . . . . .
O6 O 0.3443(11) 1.0426(10) 0.3399(6) 0.023(3) Uani 1 1 d . U . . .
O7 O 0.4055(10) 1.1774(10) 0.2224(5) 0.017(2) Uani 1 1 d . U . . .
O8 O 0.2496(10) 0.9670(9) 0.2173(5) 0.016(3) Uani 1 1 d . U . . .
O9 O 0.0262(10) 1.1958(10) 0.2914(6) 0.021(3) Uani 1 1 d . . . . .
O10 O 0.2617(12) 1.3420(10) 0.4228(6) 0.024(3) Uani 1 1 d . . . . .
O11 O 0.2681(10) 1.2224(9) 0.3232(5) 0.011(2) Uani 1 1 d . . . . .
O12 O 0.3434(11) 1.1806(11) 0.4410(5) 0.022(3) Uani 1 1 d . . . . .
O13 O 0.4348(11) 1.4305(10) 0.3358(6) 0.025(3) Uani 1 1 d . . . . .
O14 O 0.3202(10) 1.3463(9) 0.2051(5) 0.012(2) Uani 1 1 d . U . . .
O15 O 0.3108(10) 1.1020(10) 0.0848(5) 0.018(3) Uani 1 1 d . U . . .
O16 O 0.2449(11) 1.4525(9) 0.1168(6) 0.018(3) Uani 1 1 d . . . . .
O17 O 0.4319(12) 0.8980(10) 0.2722(6) 0.026(3) Uani 1 1 d . . . . .
O18 O 0.5573(11) 1.1148(11) 0.2860(6) 0.026(3) Uani 1 1 d . . . . .
O19 O 0.1105(13) 1.5242(11) 0.2087(7) 0.033(3) Uani 1 1 d . . . . .
O20 O 0.4768(10) 1.4895(10) 0.1453(6) 0.022(3) Uani 1 1 d . . . . .
O21 O 0.4586(10) 1.0342(10) 0.1623(5) 0.018(3) Uani 1 1 d . U . . .
O22 O 0.0968(10) 0.9763(9) 0.1160(5) 0.018(3) Uani 1 1 d . . . . .
O23 O -0.0336(11) 1.0168(10) 0.2116(6) 0.023(3) Uani 1 1 d . U . . .
O24 O 0.0164(11) 0.8330(11) 0.2229(6) 0.028(3) Uani 1 1 d . U . . .
O25 O 0.1244(11) 1.0087(10) 0.3113(5) 0.019(3) Uani 1 1 d . U . . .
O26 O 0.1892(12) 0.9760(10) 0.4489(6) 0.026(3) Uani 1 1 d . . . . .
O27 O 0.4502(10) 1.2940(10) 0.0954(5) 0.018(3) Uani 1 1 d . U . . .
O28 O 0.5638(10) 1.3897(10) 0.2425(5) 0.018(3) Uani 1 1 d . U . . .
O29 O 0.6079(11) 1.2349(10) 0.1724(5) 0.019(3) Uani 1 1 d . U . . .
O30 O 0.5372(11) 1.1427(11) 0.0396(6) 0.028(3) Uani 1 1 d . . . . .
O31 O 0.3420(12) 1.5301(10) 0.2419(6) 0.029(3) Uani 1 1 d . . . . .
O32 O 0.5844(11) 1.6026(10) 0.2656(6) 0.028(3) Uani 1 1 d . U . . .
O33 O 0.4913(12) 1.3828(11) 0.4738(6) 0.030(3) Uani 1 1 d . U . . .
O34 O 0.1134(11) 1.1435(11) 0.4124(6) 0.025(3) Uani 1 1 d . . . . .
O35 O 0.1223(10) 1.0781(11) -0.0118(6) 0.027(3) Uani 1 1 d . . . . .
O36 O 0.7344(13) 1.3097(12) 0.2969(7) 0.034(3) Uani 1 1 d . U . . .
O37 O -0.1555(12) 1.1621(12) 0.1871(7) 0.038(4) Uani 1 1 d . . . . .
O38 O 0.0714(11) 1.3092(10) 0.1816(6) 0.021(3) Uani 1 1 d . . . . .
O39 O 0.0164(13) 1.3026(12) 0.4171(7) 0.037(4) Uani 1 1 d . . . . .
O40 O 0.1674(10) 1.3857(10) 0.3036(6) 0.020(3) Uani 1 1 d . . . . .
N1 N -0.1850(14) 0.8330(13) 0.3089(7) 0.025(3) Uani 1 1 d . U . . .
N2 N -0.2759(13) 0.7797(12) 0.1849(7) 0.019(3) Uani 1 1 d . U . . .
N3 N -0.1527(14) 0.6235(13) 0.1706(7) 0.024(4) Uani 1 1 d . . . . .
N4 N -0.1713(15) 0.4420(13) -0.0078(7) 0.028(4) Uani 1 1 d . . . . .
H4A H -0.2234 0.4606 -0.0339 0.033 Uiso 1 1 calc R . . . .
H4B H -0.1033 0.4686 -0.0281 0.033 Uiso 1 1 calc R . . . .
N5 N -0.2633(18) 0.1220(17) -0.0528(9) 0.044(4) Uani 1 1 d . U . . .
N6 N -0.1455(15) 0.6313(13) 0.3237(7) 0.026(4) Uani 1 1 d . . . . .
N7 N -0.1352(15) 0.4036(14) 0.4674(8) 0.030(3) Uani 1 1 d . U . . .
H7A H -0.1417 0.3483 0.4401 0.036 Uiso 1 1 calc R . . . .
H7B H -0.0613 0.4256 0.4838 0.036 Uiso 1 1 calc R . . . .
N8 N -0.327(2) 0.2658(16) 0.6375(10) 0.055(6) Uani 1 1 d . . . . .
C1 C -0.3266(19) 0.7417(17) 0.1226(9) 0.032(5) Uani 1 1 d . . . . .
H1 H -0.3170 0.6808 0.1050 0.038 Uiso 1 1 calc R . . . .
C2 C -0.3943(19) 0.7913(18) 0.0827(9) 0.031(5) Uani 1 1 d . U . . .
H2 H -0.4349 0.7606 0.0419 0.037 Uiso 1 1 calc R . . . .
C3 C -0.3977(17) 0.8887(17) 0.1074(10) 0.030(4) Uani 1 1 d . U . . .
H3 H -0.4348 0.9270 0.0808 0.036 Uiso 1 1 calc R . . . .
C4 C -0.3447(18) 0.9271(16) 0.1721(10) 0.029(5) Uani 1 1 d . . . . .
H4 H -0.3480 0.9906 0.1892 0.034 Uiso 1 1 calc R . . . .
C5 C -0.2859(16) 0.8697(15) 0.2119(8) 0.021(4) Uani 1 1 d . U . . .
C6 C -0.2352(15) 0.9001(15) 0.2802(8) 0.020(4) Uani 1 1 d . U . . .
C7 C -0.241(2) 0.989(2) 0.3176(11) 0.047(6) Uani 1 1 d . . . . .
H7 H -0.2805 1.0324 0.2992 0.056 Uiso 1 1 calc R . . . .
C8 C -0.184(2) 1.008(2) 0.3851(10) 0.043(6) Uani 1 1 d . . . . .
H8 H -0.1851 1.0654 0.4117 0.051 Uiso 1 1 calc R . . . .
C9 C -0.1264(18) 0.9431(18) 0.4106(9) 0.032(5) Uani 1 1 d . . . . .
H9 H -0.0881 0.9559 0.4543 0.038 Uiso 1 1 calc R . . . .
C10 C -0.1262(17) 0.8612(18) 0.3721(8) 0.030(5) Uani 1 1 d . . . . .
H10 H -0.0831 0.8199 0.3893 0.036 Uiso 1 1 calc R . . . .
C11 C -0.1970(16) 0.5215(16) 0.1738(10) 0.029(5) Uani 1 1 d . . . . .
H11 H -0.2267 0.4933 0.2159 0.035 Uiso 1 1 calc R . . . .
C12 C -0.2031(18) 0.4530(18) 0.1199(9) 0.030(4) Uani 1 1 d . U . . .
H12 H -0.2342 0.3808 0.1251 0.036 Uiso 1 1 calc R . . . .
C13 C -0.1589(16) 0.4981(15) 0.0545(8) 0.019(4) Uani 1 1 d . U . . .
C14 C -0.1068(16) 0.6071(15) 0.0528(9) 0.021(4) Uani 1 1 d . . . . .
H14 H -0.0718 0.6384 0.0126 0.026 Uiso 1 1 calc R . . . .
C15 C -0.1073(16) 0.6674(15) 0.1096(8) 0.022(4) Uani 1 1 d . . . . .
H15 H -0.0760 0.7399 0.1069 0.027 Uiso 1 1 calc R . . . .
C16 C -0.209(2) 0.1581(19) 0.0075(13) 0.045(6) Uani 1 1 d . . . . .
H16 H -0.1912 0.1117 0.0380 0.055 Uiso 1 1 calc R . . . .
C17 C -0.178(2) 0.2648(19) 0.0272(11) 0.037(5) Uani 1 1 d . U . . .
H17 H -0.1415 0.2870 0.0706 0.045 Uiso 1 1 calc R . . . .
C18 C -0.2013(17) 0.3362(15) -0.0166(8) 0.022(4) Uani 1 1 d . U . . .
C19 C -0.256(2) 0.293(2) -0.0839(10) 0.042(6) Uani 1 1 d . . . . .
H19 H -0.2717 0.3373 -0.1171 0.051 Uiso 1 1 calc R . . . .
C20 C -0.283(2) 0.191(2) -0.0982(12) 0.050(6) Uani 1 1 d . U . . .
H20 H -0.3166 0.1656 -0.1417 0.060 Uiso 1 1 calc R . . . .
C21 C -0.0608(16) 0.5881(15) 0.3251(9) 0.021(4) Uani 1 1 d . . . . .
H21 H -0.0039 0.6086 0.2921 0.025 Uiso 1 1 calc R . . . .
C22 C -0.0533(18) 0.5168(17) 0.3716(10) 0.031(5) Uani 1 1 d . . . . .
H22 H 0.0087 0.4903 0.3718 0.037 Uiso 1 1 calc R . . . .
C23 C -0.1418(17) 0.4828(16) 0.4201(10) 0.026(4) Uani 1 1 d . U . . .
C24 C -0.2356(18) 0.5229(18) 0.4171(9) 0.039(6) Uani 1 1 d . . . . .
H24 H -0.2974 0.4978 0.4466 0.047 Uiso 1 1 calc DR . . . .
C25 C -0.235(2) 0.5990(18) 0.3704(10) 0.038(5) Uani 1 1 d . . . . .
H25 H -0.2944 0.6291 0.3697 0.045 Uiso 1 1 calc R . . . .
C26 C -0.261(2) 0.219(2) 0.6012(12) 0.054(6) Uani 1 1 d . U . . .
H26 H -0.2572 0.1547 0.6159 0.065 Uiso 1 1 calc R . . . .
C27 C -0.203(3) 0.263(2) 0.5454(13) 0.069(10) Uani 1 1 d . U . . .
H27 H -0.1641 0.2261 0.5204 0.083 Uiso 1 1 calc R . . . .
C28 C -0.1986(18) 0.3617(17) 0.5240(9) 0.028(4) Uani 1 1 d . U . . .
C29 C -0.259(2) 0.4105(17) 0.5635(8) 0.035(5) Uani 1 1 d . . . . .
H29 H -0.2556 0.4784 0.5524 0.042 Uiso 1 1 calc DR . . . .
C30 C -0.323(3) 0.363(2) 0.6190(10) 0.058(8) Uani 1 1 d . . . . .
H30 H -0.3642 0.3979 0.6437 0.070 Uiso 1 1 calc R . . . .
O1W O -0.463(3) 0.888(3) 0.4476(15) 0.052(9) Uani 0.5 1 d . U P . .
H1WA H -0.5044 0.8959 0.4797 0.077 Uiso 0.5 1 d R . P . .
H1WB H -0.4108 0.8663 0.4667 0.077 Uiso 0.5 1 d R . P . .
O2W O 0.405(3) 0.903(3) 0.5585(15) 0.061(10) Uani 0.5 1 d . U P . .
H2WA H 0.4220 0.9063 0.6003 0.091 Uiso 0.5 1 d R . P . .
H2WB H 0.3719 0.9433 0.5382 0.091 Uiso 0.5 1 d R . P . .

loop_
_atom_site_aniso_label
_atom_site_aniso_U_11
_atom_site_aniso_U_22
_atom_site_aniso_U_33
_atom_site_aniso_U_23
_atom_site_aniso_U_13
_atom_site_aniso_U_12
W1 0.0124(4) 0.0124(4) 0.0226(3) 0.0020(3) 0.0083(3) 0.0017(3)
W2 0.0216(4) 0.0135(4) 0.0280(4) 0.0053(3) 0.0096(3) 0.0055(3)
W3 0.0111(4) 0.0093(4) 0.0258(3) -0.0009(3) 0.0086(3) -0.0052(3)
W4 0.0114(4) 0.0178(4) 0.0197(3) -0.0011(3) 0.0034(3) -0.0021(3)
W5 0.0169(4) 0.0146(4) 0.0212(3) 0.0051(3) 0.0073(3) -0.0002(3)
W6 0.0207(4) 0.0087(4) 0.0269(4) 0.0009(3) 0.0047(3) -0.0057(3)
W7 0.0102(4) 0.0168(4) 0.0191(3) 0.0018(3) 0.0080(3) 0.0004(3)
W8 0.0236(4) 0.0149(4) 0.0196(3) -0.0020(3) 0.0045(3) -0.0001(3)
W9 0.0215(4) 0.0116(4) 0.0180(3) 0.0032(3) 0.0111(3) 0.0026(3)
W10 0.0101(4) 0.0186(4) 0.0262(4) 0.0007(3) 0.0035(3) -0.0024(3)
W11 0.0094(4) 0.0214(5) 0.0314(4) 0.0012(3) 0.0075(3) 0.0020(3)
W12 0.0218(4) 0.0166(4) 0.0245(3) 0.0031(3) 0.0134(3) 0.0074(3)
Ge1 0.0101(9) 0.0092(10) 0.0194(8) 0.0002(7) 0.0065(7) -0.0009(7)
Cu1 0.0317(14) 0.0159(13) 0.0175(10) 0.0006(9) 0.0038(9) 0.0054(10)
O1 0.017(7) 0.019(8) 0.017(5) -0.004(5) -0.004(5) 0.001(6)
O2 0.028(8) 0.021(8) 0.034(7) 0.015(6) 0.014(6) 0.006(6)
O3 0.026(3) 0.026(3) 0.026(3) 0.0003(10) 0.0013(10) 0.0084(13)
O4 0.018(3) 0.018(3) 0.019(3) 0.0004(10) 0.0008(10) 0.0058(13)
O5 0.027(8) 0.025(8) 0.024(6) 0.007(6) 0.010(6) 0.010(6)
O6 0.023(3) 0.023(3) 0.023(3) 0.0002(10) 0.0011(10) 0.0072(13)
O7 0.016(3) 0.016(3) 0.017(3) 0.0003(10) 0.0006(10) 0.0052(12)
O8 0.010(5) 0.015(6) 0.017(5) 0.004(4) 0.003(4) -0.007(4)
O9 0.012(7) 0.016(7) 0.030(6) 0.000(5) -0.003(5) 0.001(5)
O10 0.039(8) 0.012(7) 0.023(6) 0.003(5) 0.020(6) 0.008(6)
O11 0.016(6) 0.007(6) 0.011(5) 0.006(4) 0.006(4) 0.004(5)
O12 0.015(7) 0.038(9) 0.013(5) 0.001(5) -0.003(5) 0.010(6)
O13 0.024(8) 0.012(7) 0.033(7) 0.004(6) 0.008(6) -0.001(6)
O14 0.012(2) 0.012(2) 0.012(2) 0.0003(10) 0.0008(10) 0.0034(12)
O15 0.017(3) 0.018(3) 0.018(3) 0.0003(10) 0.0011(10) 0.0055(13)
O16 0.021(7) 0.007(6) 0.022(6) 0.000(5) -0.004(5) -0.001(5)
O17 0.036(8) 0.006(7) 0.036(7) 0.002(6) 0.020(6) 0.003(6)
O18 0.013(7) 0.039(9) 0.026(6) 0.001(6) 0.004(5) 0.006(6)
O19 0.041(9) 0.022(9) 0.043(8) 0.007(6) 0.003(7) 0.020(7)
O20 0.009(6) 0.020(8) 0.032(6) 0.004(6) 0.010(5) -0.002(5)
O21 0.018(3) 0.018(3) 0.018(3) 0.0003(10) 0.0013(10) 0.0060(13)
O22 0.019(7) 0.015(7) 0.017(5) 0.002(5) 0.008(5) 0.001(5)
O23 0.023(3) 0.023(3) 0.023(3) 0.0002(10) 0.0014(10) 0.0076(13)
O24 0.025(6) 0.019(6) 0.036(6) -0.006(5) 0.015(5) -0.002(5)
O25 0.019(3) 0.019(3) 0.019(3) 0.0002(10) 0.0013(10) 0.0059(13)
O26 0.032(8) 0.019(8) 0.026(6) 0.006(6) 0.013(6) 0.006(6)
O27 0.018(3) 0.018(3) 0.018(3) 0.0001(10) 0.0006(10) 0.0057(13)
O28 0.018(3) 0.018(3) 0.019(3) 0.0002(10) 0.0008(10) 0.0057(13)
O29 0.019(3) 0.020(3) 0.019(3) 0.0006(10) 0.0011(10) 0.0059(13)
O30 0.016(7) 0.041(10) 0.027(6) -0.003(6) 0.007(5) 0.010(6)
O31 0.035(8) 0.017(8) 0.036(7) 0.007(6) 0.015(6) 0.006(6)
O32 0.022(7) 0.018(7) 0.034(6) 0.008(6) 0.000(6) -0.008(6)
O33 0.030(4) 0.029(4) 0.029(3) -0.0003(19) 0.0014(19) 0.008(2)
O34 0.016(7) 0.029(9) 0.022(6) -0.003(6) 0.002(5) -0.002(6)
O35 0.008(7) 0.030(9) 0.035(7) -0.005(6) 0.007(6) -0.004(6)
O36 0.033(4) 0.033(4) 0.035(4) 0.000(2) 0.002(2) 0.011(2)
O37 0.013(7) 0.045(11) 0.058(9) 0.021(8) 0.009(7) 0.013(7)
O38 0.020(7) 0.014(7) 0.026(6) -0.001(5) -0.005(5) 0.000(5)
O39 0.044(10) 0.038(10) 0.037(7) 0.000(7) 0.014(7) 0.022(8)
O40 0.012(7) 0.020(8) 0.028(6) 0.000(5) 0.006(5) 0.004(5)
N1 0.025(4) 0.025(4) 0.025(4) 0.0004(10) 0.0012(10) 0.0078(15)
N2 0.019(7) 0.018(7) 0.017(6) 0.001(5) 0.011(5) -0.001(5)
N3 0.034(10) 0.015(9) 0.019(7) -0.002(6) 0.005(7) 0.001(7)
N4 0.035(10) 0.025(10) 0.021(7) 0.005(7) 0.006(7) 0.008(8)
N5 0.044(5) 0.044(5) 0.044(5) 0.0006(10) 0.0021(10) 0.0144(18)
N6 0.035(10) 0.026(10) 0.013(6) 0.007(6) 0.000(7) 0.006(8)
N7 0.030(4) 0.030(4) 0.030(4) 0.0006(10) 0.0013(10) 0.0099(15)
N8 0.095(18) 0.029(13) 0.050(11) 0.015(10) 0.028(12) 0.030(12)
C1 0.045(14) 0.032(13) 0.025(9) 0.010(9) 0.012(9) 0.022(11)
C2 0.034(12) 0.043(12) 0.016(8) -0.003(8) 0.000(8) 0.012(11)
C3 0.019(8) 0.035(8) 0.037(8) 0.003(7) 0.006(6) 0.012(7)
C4 0.037(12) 0.019(11) 0.035(10) 0.022(9) 0.014(9) 0.014(9)
C5 0.021(4) 0.021(4) 0.021(4) 0.0006(10) 0.0008(10) 0.0069(16)
C6 0.007(7) 0.028(8) 0.023(6) 0.008(6) 0.006(6) 0.002(6)
C7 0.048(16) 0.052(17) 0.047(13) 0.012(12) 0.030(12) 0.021(13)
C8 0.044(15) 0.041(16) 0.029(10) -0.021(10) 0.009(10) -0.005(12)
C9 0.029(12) 0.047(15) 0.016(8) -0.006(9) -0.001(8) 0.007(11)
C10 0.028(12) 0.053(15) 0.007(7) 0.006(8) 0.008(7) 0.010(10)
C11 0.015(10) 0.029(13) 0.031(10) 0.008(9) 0.010(8) -0.010(9)
C12 0.030(5) 0.030(5) 0.030(4) 0.0005(10) 0.0014(10) 0.0095(17)
C13 0.019(4) 0.019(4) 0.019(4) 0.0001(10) 0.0008(10) 0.0060(15)
C14 0.023(10) 0.017(10) 0.025(8) 0.005(8) 0.006(8) 0.007(8)
C15 0.026(11) 0.020(11) 0.011(7) -0.002(7) 0.002(7) -0.006(8)
C16 0.034(14) 0.036(15) 0.074(16) 0.023(13) 0.027(12) 0.018(11)
C17 0.034(9) 0.036(9) 0.043(8) -0.002(7) -0.004(7) 0.014(7)
C18 0.026(8) 0.012(7) 0.021(7) -0.005(6) -0.003(6) -0.004(6)
C19 0.048(16) 0.048(17) 0.028(10) -0.022(10) -0.001(10) 0.014(12)
C20 0.056(10) 0.047(10) 0.048(9) 0.000(7) -0.006(8) 0.018(8)
C21 0.017(10) 0.018(11) 0.028(9) 0.000(8) 0.006(8) 0.006(8)
C22 0.019(11) 0.031(13) 0.042(11) 0.003(10) -0.005(9) 0.007(9)
C23 0.022(11) 0.017(11) 0.037(9) -0.001(7) 0.006(8) 0.001(8)
C24 0.032(13) 0.041(15) 0.048(12) 0.025(11) 0.030(10) 0.012(11)
C25 0.049(15) 0.033(14) 0.032(10) 0.011(10) 0.016(10) 0.014(11)
C26 0.064(10) 0.046(9) 0.055(9) 0.013(7) 0.020(8) 0.019(8)
C27 0.12(3) 0.045(15) 0.068(16) 0.029(12) 0.058(16) 0.052(18)
C28 0.028(4) 0.028(4) 0.028(4) 0.0004(10) 0.0014(10) 0.0091(15)
C29 0.061(16) 0.014(11) 0.033(10) 0.007(9) 0.007(10) 0.015(11)
C30 0.11(3) 0.06(2) 0.018(10) -0.012(11) -0.006(12) 0.045(18)
O1W 0.036(15) 0.065(18) 0.052(14) 0.019(13) -0.013(12) 0.015(13)
O2W 0.069(18) 0.074(19) 0.042(13) 0.015(13) -0.036(13) 0.030(14)

loop_
_atom_type_symbol
_atom_type_description
_atom_type_scat_dispersion_real
_atom_type_scat_dispersion_imag
_atom_type_scat_source
C C 0.0033 0.0016 'International Tables Vol C Tables 4.2.6.8 and 6.1.1.4'
H H 0.0000 0.0000 'International Tables Vol C Tables 4.2.6.8 and 6.1.1.4'
Cu Cu 0.3201 1.2651 'International Tables Vol C Tables 4.2.6.8 and 6.1.1.4'
Ge Ge 0.1547 1.8001 'International Tables Vol C Tables 4.2.6.8 and 6.1.1.4'
N N 0.0061 0.0033 'International Tables Vol C Tables 4.2.6.8 and 6.1.1.4'
O O 0.0106 0.0060 'International Tables Vol C Tables 4.2.6.8 and 6.1.1.4'
W W -0.8490 6.8722 'International Tables Vol C Tables 4.2.6.8 and 6.1.1.4'

loop_
_geom_angle_atom_site_label_1
_geom_angle_atom_site_label_2
_geom_angle_atom_site_label_3
_geom_angle
_geom_angle_site_symmetry_1
_geom_angle_site_symmetry_3
O6 W1 O7 85.6(5) . .
O6 W1 O8 86.0(5) . .
O6 W1 O18 89.4(5) . .
O8 W1 O7 84.0(5) . .
O17 W1 O6 102.7(5) . .
O17 W1 O7 170.6(5) . .
O17 W1 O8 100.8(6) . .
O17 W1 O18 101.9(6) . .
O17 W1 O21 99.1(5) . .
O18 W1 O7 73.4(5) . .
O18 W1 O8 157.2(5) . .
O21 W1 O6 158.0(5) . .
O21 W1 O7 72.9(4) . .
O21 W1 O8 87.1(5) . .
O21 W1 O18 88.9(5) . .
O16 W2 O14 72.3(4) . .
O19 W2 O14 169.1(6) . .
O19 W2 O16 99.9(6) . .
O19 W2 O31 101.3(7) . .
O19 W2 O38 102.0(6) . .
O19 W2 O40 103.6(6) . .
O31 W2 O14 71.2(5) . .
O31 W2 O16 87.1(5) . .
O38 W2 O14 85.5(5) . .
O38 W2 O16 87.9(5) . .
O38 W2 O31 156.6(5) . .
O40 W2 O14 84.4(4) . .
O40 W2 O16 156.5(5) . .
O40 W2 O31 88.7(5) . .
O40 W2 O38 86.8(5) . .
O8 W3 O4 85.3(5) . .
O8 W3 O22 88.9(5) . .
O8 W3 O25 84.7(5) . .
O22 W3 O4 73.2(4) . .
O22 W3 O25 157.3(5) . .
O23 W3 O4 72.7(5) . .
O23 W3 O8 157.8(6) . .
O23 W3 O22 88.0(5) . .
O23 W3 O25 89.7(5) . .
O24 W3 O4 170.2(5) . .
O24 W3 O8 102.7(6) . .
O24 W3 O22 101.0(5) . .
O24 W3 O23 99.5(6) . .
O24 W3 O25 101.6(6) . .
O25 W3 O4 84.6(5) . .
O1 W4 O4 72.4(4) . .
O1 W4 O15 157.1(4) . .
O1 W4 O22 88.4(5) . .
O3 W4 O1 89.6(5) . .
O3 W4 O4 85.0(5) . .
O3 W4 O15 86.2(5) . .
O3 W4 O22 156.6(5) . .
O15 W4 O4 84.8(4) . .
O22 W4 O4 72.2(4) . .
O22 W4 O15 86.7(5) . .
O35 W4 O1 101.6(5) . .
O35 W4 O3 102.8(6) . .
O35 W4 O4 170.3(5) . .
O35 W4 O15 101.3(5) . .
O35 W4 O22 100.4(6) . .
O2 W5 O3 100.0(6) . .
O2 W5 O14 170.1(5) . .
O2 W5 O16 98.8(5) . .
O2 W5 O20 102.8(6) . .
O2 W5 O27 103.9(5) . .
O3 W5 O14 85.3(5) . .
O3 W5 O16 88.8(5) . .
O3 W5 O20 157.2(5) . .
O3 W5 O27 84.1(5) . .
O16 W5 O14 72.8(4) . .
O16 W5 O27 157.1(5) . .
O20 W5 O14 72.4(4) . .
O20 W5 O16 89.1(5) . .
O20 W5 O27 89.1(5) . .
O27 W5 O14 84.9(4) . .
O13 W6 O14 85.2(5) . .
O20 W6 O13 158.4(5) . .
O20 W6 O14 73.7(4) . .
O20 W6 O28 89.0(5) . .
O28 W6 O13 84.9(5) . .
O28 W6 O14 85.7(5) . .
O31 W6 O13 88.6(5) . .
O31 W6 O14 72.5(5) . .
O31 W6 O20 89.2(5) . .
O31 W6 O28 157.7(6) . .
O32 W6 O13 101.3(6) . .
O32 W6 O14 170.3(5) . .
O32 W6 O20 100.3(6) . .
O32 W6 O28 102.0(6) . .
O32 W6 O31 100.2(6) . .
O15 W7 O7 85.4(4) . .
O15 W7 O21 87.0(5) . .
O15 W7 O29 158.4(4) . .
O21 W7 O7 71.7(4) . .
O27 W7 O7 85.9(4) . .
O27 W7 O15 85.7(5) . .
O27 W7 O21 156.9(5) . .
O27 W7 O29 89.7(5) . .
O29 W7 O7 73.1(4) . .
O29 W7 O21 89.1(5) . .
O30 W7 O7 169.9(5) . .
O30 W7 O15 100.3(5) . .
O30 W7 O21 100.2(6) . .
O30 W7 O27 102.7(6) . .
O30 W7 O29 101.4(6) . .
O5 W8 O11 85.1(5) . .
O5 W8 O12 88.8(5) . .
O10 W8 O5 157.3(5) . .
O10 W8 O11 72.5(5) . .
O10 W8 O12 87.9(5) . .
O10 W8 O13 89.2(5) . .
O12 W8 O11 72.6(4) . .
O13 W8 O5 85.2(5) . .
O13 W8 O11 85.1(5) . .
O13 W8 O12 157.3(5) . .
O33 W8 O5 101.6(6) . .
O33 W8 O10 101.1(6) . .
O33 W8 O11 169.5(5) . .
O33 W8 O12 99.3(6) . .
O33 W8 O13 103.3(6) . .
O6 W9 O11 84.8(5) . .
O6 W9 O12 88.4(5) . .
O6 W9 O34 158.0(5) . .
O12 W9 O11 72.9(4) . .
O12 W9 O34 88.5(5) . .
O25 W9 O6 85.0(5) . .
O25 W9 O11 84.3(5) . .
O25 W9 O12 156.8(5) . .
O25 W9 O34 89.4(5) . .
O26 W9 O6 101.9(6) . .
O26 W9 O11 170.6(5) . .
O26 W9 O12 100.5(6) . .
O26 W9 O25 102.6(6) . .
O26 W9 O34 100.0(6) . .
O34 W9 O11 73.5(5) . .
O5 W10 O7 85.7(5) . .
O5 W10 O18 89.1(5) . .
O5 W10 O28 85.9(5) . .
O5 W10 O29 157.8(5) . .
O18 W10 O7 72.2(5) . .
O18 W10 O29 88.0(5) . .
O28 W10 O7 85.3(5) . .
O28 W10 O18 157.2(5) . .
O28 W10 O29 88.2(5) . .
O29 W10 O7 72.5(4) . .
O36 W10 O5 101.6(6) . .
O36 W10 O7 170.3(5) . .
O36 W10 O18 101.3(6) . .
O36 W10 O28 101.5(6) . .
O36 W10 O29 100.6(6) . .
O1 W11 O4 72.7(4) . .
O1 W11 O23 87.6(5) . .
O9 W11 O1 156.9(5) . .
O9 W11 O4 84.7(4) . .
O9 W11 O23 89.8(5) . .
O23 W11 O4 71.4(5) . .
O37 W11 O1 100.3(6) . .
O37 W11 O4 169.8(6) . .
O37 W11 O9 102.8(6) . .
O37 W11 O23 101.3(6) . .
O37 W11 O38 102.1(6) . .
O38 W11 O1 88.6(5) . .
O38 W11 O4 85.3(5) . .
O38 W11 O9 84.8(5) . .
O38 W11 O23 156.6(5) . .
O9 W12 O10 156.1(5) . .
O9 W12 O11 85.0(4) . .
O9 W12 O34 90.3(5) . .
O9 W12 O40 84.4(5) . .
O10 W12 O11 71.9(4) . .
O34 W12 O10 88.8(5) . .
O34 W12 O11 73.6(4) . .
O34 W12 O40 157.4(5) . .
O39 W12 O9 102.4(6) . .
O39 W12 O10 101.3(6) . .
O39 W12 O11 169.4(5) . .
O39 W12 O34 98.6(6) . .
O39 W12 O40 104.0(6) . .
O40 W12 O10 87.3(5) . .
O40 W12 O11 84.0(4) . .
O4 Ge1 O7 109.1(6) . .
O11 Ge1 O4 110.5(5) . .
O11 Ge1 O7 108.9(5) . .
O11 Ge1 O14 109.4(5) . .
O14 Ge1 O4 109.2(5) . .
O14 Ge1 O7 109.7(5) . .
N1 Cu1 O24 85.4(6) . .
N1 Cu1 N2 81.2(6) . .
N1 Cu1 N3 169.8(6) . .
N1 Cu1 N6 93.8(6) . .
N2 Cu1 O24 101.5(5) . .
N2 Cu1 N3 95.3(6) . .
N2 Cu1 N6 155.9(6) . .
N3 Cu1 O24 86.0(5) . .
N6 Cu1 O24 101.6(6) . .
N6 Cu1 N3 93.2(6) . .
W11 O1 W4 121.7(6) . .
W4 O3 W5 153.5(7) . .
W3 O4 W4 93.4(4) . .
W3 O4 W11 93.3(4) . .
W11 O4 W4 93.2(4) . .
Ge1 O4 W3 122.1(6) . .
Ge1 O4 W4 123.5(6) . .
Ge1 O4 W11 123.0(6) . .
W10 O5 W8 151.7(7) . .
W1 O6 W9 151.7(7) . .
W1 O7 W7 94.0(4) . .
W1 O7 W10 93.1(4) . .
W7 O7 W10 93.1(4) . .
Ge1 O7 W1 123.5(6) . .
Ge1 O7 W7 122.8(5) . .
Ge1 O7 W10 122.1(6) . .
W3 O8 W1 152.3(7) . .
W12 O9 W11 154.9(7) . .
W8 O10 W12 122.2(6) . .
W8 O11 W9 93.8(4) . .
W8 O11 W12 93.4(4) . .
W9 O11 W12 92.3(4) . .
Ge1 O11 W8 123.5(6) . .
Ge1 O11 W9 123.0(6) . .
Ge1 O11 W12 122.5(5) . .
W9 O12 W8 120.7(5) . .
W6 O13 W8 152.5(7) . .
W5 O14 W2 93.7(4) . .
W6 O14 W2 93.8(4) . .
W6 O14 W5 92.9(4) . .
Ge1 O14 W2 122.0(5) . .
Ge1 O14 W5 122.8(5) . .
Ge1 O14 W6 123.6(5) . .
W7 O15 W4 149.6(7) . .
W5 O16 W2 121.2(6) . .
W1 O18 W10 121.3(6) . .
W6 O20 W5 121.0(6) . .
W1 O21 W7 121.4(6) . .
W3 O22 W4 121.1(6) . .
W3 O23 W11 122.5(7) . .
W3 O24 Cu1 139.8(7) . .
W9 O25 W3 154.5(7) . .
W7 O27 W5 153.9(7) . .
W6 O28 W10 152.4(7) . .
W7 O29 W10 121.3(6) . .
W6 O31 W2 122.6(7) . .
W12 O34 W9 120.6(6) . .
W11 O38 W2 151.2(7) . .
W2 O40 W12 152.2(7) . .
C6 N1 Cu1 114.8(12) . .
C6 N1 C10 117.4(17) . .
C10 N1 Cu1 126.6(13) . .
C1 N2 Cu1 126.4(13) . .
C1 N2 C5 120.7(16) . .
C5 N2 Cu1 112.9(11) . .
C11 N3 Cu1 121.8(12) . .
C11 N3 C15 118.9(15) . .
C15 N3 Cu1 118.2(12) . .
H4A N4 H4B 106.0 . .
C13 N4 H4A 105.4 . .
C13 N4 H4B 105.4 . .
C18 N4 H4A 105.4 . .
C18 N4 H4B 105.4 . .
C18 N4 C13 127.5(15) . .
C16 N5 C20 118(2) . .
C21 N6 Cu1 125.0(12) . .
C21 N6 C25 120.0(16) . .
C25 N6 Cu1 113.6(13) . .
H7A N7 H7B 105.5 . .
C23 N7 H7A 104.2 . .
C23 N7 H7B 104.2 . .
C28 N7 H7A 104.2 . .
C28 N7 H7B 104.2 . .
C28 N7 C23 132.1(16) . .
C30 N8 C26 118(2) . .
N2 C1 H1 118.9 . .
N2 C1 C2 122.3(19) . .
C2 C1 H1 118.9 . .
C1 C2 H2 121.2 . .
C3 C2 C1 117.5(18) . .
C3 C2 H2 121.2 . .
C2 C3 H3 120.4 . .
C4 C3 C2 119.3(18) . .
C4 C3 H3 120.4 . .
C3 C4 H4 119.8 . .
C3 C4 C5 120.3(19) . .
C5 C4 H4 119.8 . .
N2 C5 C4 119.6(16) . .
N2 C5 C6 116.4(16) . .
C4 C5 C6 124.0(18) . .
N1 C6 C5 114.0(17) . .
N1 C6 C7 121.6(17) . .
C7 C6 C5 124.3(18) . .
C6 C7 H7 121.7 . .
C6 C7 C8 117(2) . .
C8 C7 H7 121.7 . .
C7 C8 H8 119.8 . .
C9 C8 C7 120(2) . .
C9 C8 H8 119.8 . .
C8 C9 H9 120.5 . .
C10 C9 C8 118.9(18) . .
C10 C9 H9 120.5 . .
N1 C10 H10 117.7 . .
C9 C10 N1 124.7(19) . .
C9 C10 H10 117.7 . .
N3 C11 H11 117.5 . .
N3 C11 C12 125.0(18) . .
C12 C11 H11 117.5 . .
C11 C12 H12 121.6 . .
C11 C12 C13 116.8(19) . .
C13 C12 H12 121.6 . .
N4 C13 C12 124.7(18) . .
N4 C13 C14 117.7(15) . .
C14 C13 C12 117.5(16) . .
C13 C14 H14 119.9 . .
C15 C14 C13 120.2(16) . .
C15 C14 H14 119.9 . .
N3 C15 H15 119.3 . .
C14 C15 N3 121.4(18) . .
C14 C15 H15 119.3 . .
N5 C16 H16 119.0 . .
N5 C16 C17 122(2) . .
C17 C16 H16 119.0 . .
C16 C17 H17 119.5 . .
C18 C17 C16 121(2) . .
C18 C17 H17 119.5 . .
N4 C18 C17 128.6(18) . .
N4 C18 C19 116.3(17) . .
C17 C18 C19 114.8(19) . .
C18 C19 H19 119.9 . .
C20 C19 C18 120(2) . .
C20 C19 H19 119.9 . .
N5 C20 H20 118.3 . .
C19 C20 N5 123(2) . .
C19 C20 H20 118.3 . .
N6 C21 H21 118.3 . .
N6 C21 C22 123.4(17) . .
C22 C21 H21 118.3 . .
C21 C22 H22 120.8 . .
C21 C22 C23 118.3(18) . .
C23 C22 H22 120.8 . .
C22 C23 N7 117.6(17) . .
C24 C23 N7 123.1(16) . .
C24 C23 C22 119.2(17) . .
C23 C24 H24 120.2 . .
C25 C24 C23 119.5(18) . .
C25 C24 H24 120.2 . .
N6 C25 H25 120.3 . .
C24 C25 N6 119(2) . .
C24 C25 H25 120.3 . .
N8 C26 H26 118.9 . .
C27 C26 N8 122(2) . .
C27 C26 H26 118.9 . .
C26 C27 H27 119.2 . .
C26 C27 C28 122(2) . .
C28 C27 H27 119.2 . .
N7 C28 C27 119.0(18) . .
N7 C28 C29 125.5(19) . .
C29 C28 C27 115.5(19) . .
C28 C29 H29 118.7 . .
C28 C29 C30 123(2) . .
C30 C29 H29 118.7 . .
N8 C30 C29 120(2) . .
N8 C30 H30 119.8 . .
C29 C30 H30 119.8 . .
H1WA O1W H1WB 106.1 . .
H2WA O2W H2WB 123.7 . .

loop_
_geom_bond_atom_site_label_1
_geom_bond_atom_site_label_2
_geom_bond_distance
_geom_bond_site_symmetry_2
W1 O6 1.909(11) .
W1 O7 2.294(12) .
W1 O8 1.947(11) .
W1 O17 1.721(12) .
W1 O18 1.917(13) .
W1 O21 1.907(10) .
W2 O14 2.330(11) .
W2 O16 1.964(11) .
W2 O19 1.709(13) .
W2 O31 1.937(14) .
W2 O38 1.922(13) .
W2 O40 1.899(11) .
W3 O4 2.307(12) .
W3 O8 1.890(11) .
W3 O22 1.913(10) .
W3 O23 1.877(12) .
W3 O24 1.716(14) .
W3 O25 1.929(11) .
W4 O1 1.927(12) .
W4 O3 1.905(14) .
W4 O4 2.319(10) .
W4 O15 1.959(11) .
W4 O22 1.954(12) .
W4 O35 1.681(12) .
W5 O2 1.698(11) .
W5 O3 1.915(14) .
W5 O14 2.330(10) .
W5 O16 1.938(12) .
W5 O20 1.935(13) .
W5 O27 1.938(12) .
W6 O13 1.922(12) .
W6 O14 2.291(12) .
W6 O20 1.913(11) .
W6 O28 1.915(12) .
W6 O31 1.909(13) .
W6 O32 1.726(13) .
W7 O7 2.312(10) .
W7 O15 1.922(12) .
W7 O21 1.955(12) .
W7 O27 1.890(12) .
W7 O29 1.926(12) .
W7 O30 1.703(11) .
W8 O5 1.945(12) .
W8 O10 1.912(12) .
W8 O11 2.311(11) .
W8 O12 1.956(14) .
W8 O13 1.924(12) .
W8 O33 1.694(13) .
W9 O6 1.926(12) .
W9 O11 2.314(10) .
W9 O12 1.930(13) .
W9 O25 1.899(12) .
W9 O26 1.695(12) .
W9 O34 1.932(13) .
W10 O5 1.896(11) .
W10 O7 2.331(12) .
W10 O18 1.936(14) .
W10 O28 1.920(12) .
W10 O29 1.939(11) .
W10 O36 1.681(15) .
W11 O1 1.922(11) .
W11 O4 2.308(12) .
W11 O9 1.916(11) .
W11 O23 1.953(13) .
W11 O37 1.714(13) .
W11 O38 1.911(13) .
W12 O9 1.906(12) .
W12 O10 1.938(14) .
W12 O11 2.321(10) .
W12 O34 1.915(13) .
W12 O39 1.726(13) .
W12 O40 1.935(12) .
Ge1 O4 1.716(12) .
Ge1 O7 1.718(11) .
Ge1 O11 1.708(9) .
Ge1 O14 1.712(11) .
Cu1 O24 2.412(13) .
Cu1 N1 1.982(16) .
Cu1 N2 1.990(15) .
Cu1 N3 2.026(14) .
Cu1 N6 2.022(14) .
N1 C6 1.35(2) .
N1 C10 1.37(2) .
N2 C1 1.34(2) .
N2 C5 1.36(2) .
N3 C11 1.31(2) .
N3 C15 1.37(2) .
N4 H4A 0.8900 .
N4 H4B 0.8900 .
N4 C13 1.39(2) .
N4 C18 1.36(2) .
N5 C16 1.32(3) .
N5 C20 1.34(3) .
N6 C21 1.33(2) .
N6 C25 1.39(2) .
N7 H7A 0.8900 .
N7 H7B 0.8900 .
N7 C23 1.42(2) .
N7 C28 1.37(2) .
N8 C26 1.37(3) .
N8 C30 1.34(3) .
C1 H1 0.9300 .
C1 C2 1.42(3) .
C2 H2 0.9300 .
C2 C3 1.41(3) .
C3 H3 0.9300 .
C3 C4 1.39(3) .
C4 H4 0.9300 .
C4 C5 1.42(2) .
C5 C6 1.43(2) .
C6 C7 1.42(3) .
C7 H7 0.9300 .
C7 C8 1.43(3) .
C8 H8 0.9300 .
C8 C9 1.37(3) .
C9 H9 0.9300 .
C9 C10 1.33(3) .
C10 H10 0.9300 .
C11 H11 0.9300 .
C11 C12 1.37(3) .
C12 H12 0.9300 .
C12 C13 1.44(2) .
C13 C14 1.40(3) .
C14 H14 0.9300 .
C14 C15 1.36(2) .
C15 H15 0.9300 .
C16 H16 0.9300 .
C16 C17 1.41(3) .
C17 H17 0.9300 .
C17 C18 1.37(3) .
C18 C19 1.46(2) .
C19 H19 0.9300 .
C19 C20 1.34(3) .
C20 H20 0.9300 .
C21 H21 0.9300 .
C21 C22 1.34(3) .
C22 H22 0.9300 .
C22 C23 1.41(3) .
C23 C24 1.41(3) .
C24 H24 0.9300 .
C24 C25 1.37(3) .
C25 H25 0.9300 .
C26 H26 0.9300 .
C26 C27 1.34(3) .
C27 H27 0.9300 .
C27 C28 1.38(3) .
C28 C29 1.37(3) .
C29 H29 0.9300 .
C29 C30 1.38(3) .
C30 H30 0.9300 .
O1W H1WA 0.8358 .
O1W H1WB 0.8499 .
O2W H2WA 0.8202 .
O2W H2WB 0.8579 .

loop_
_geom_torsion_atom_site_label_1
_geom_torsion_atom_site_label_2
_geom_torsion_atom_site_label_3
_geom_torsion_atom_site_label_4
_geom_torsion
_geom_torsion_site_symmetry_1
_geom_torsion_site_symmetry_2
_geom_torsion_site_symmetry_3
_geom_torsion_site_symmetry_4
Cu1 N1 C6 C5 7(2) . . . .
Cu1 N1 C6 C7 -176.6(15) . . . .
Cu1 N1 C10 C9 174.7(16) . . . .
Cu1 N2 C1 C2 -179.4(15) . . . .
Cu1 N2 C5 C4 174.7(14) . . . .
Cu1 N2 C5 C6 -5(2) . . . .
Cu1 N3 C11 C12 166.8(16) . . . .
Cu1 N3 C15 C14 -168.3(14) . . . .
Cu1 N6 C21 C22 -168.6(16) . . . .
Cu1 N6 C25 C24 167.0(18) . . . .
O4 W3 O8 W1 62.0(13) . . . .
O4 W3 O23 W11 -0.7(6) . . . .
O4 Ge1 O7 W1 -61.4(7) . . . .
O4 Ge1 O7 W7 60.3(8) . . . .
O4 Ge1 O7 W10 179.0(6) . . . .
O4 Ge1 O11 W8 -179.1(6) . . . .
O4 Ge1 O11 W9 59.3(8) . . . .
O4 Ge1 O11 W12 -58.7(8) . . . .
O4 Ge1 O14 W2 60.3(7) . . . .
O4 Ge1 O14 W5 -59.2(7) . . . .
O4 Ge1 O14 W6 -179.2(5) . . . .
O6 W9 O25 W3 -23.9(16) . . . .
O7 W7 O27 W5 -57.1(14) . . . .
O7 W10 O5 W8 -59.6(17) . . . .
O7 Ge1 O4 W3 59.8(7) . . . .
O7 Ge1 O4 W4 -60.2(8) . . . .
O7 Ge1 O4 W11 179.1(6) . . . .
O7 Ge1 O11 W8 61.1(8) . . . .
O7 Ge1 O11 W9 -60.5(8) . . . .
O7 Ge1 O11 W12 -178.5(6) . . . .
O7 Ge1 O14 W2 179.8(5) . . . .
O7 Ge1 O14 W5 60.3(7) . . . .
O7 Ge1 O14 W6 -59.7(7) . . . .
O8 W3 O23 W11 8.6(16) . . . .
O8 W3 O24 Cu1 167.4(9) . . . .
O11 W9 O25 W3 61.4(16) . . . .
O11 Ge1 O4 W3 -59.9(7) . . . .
O11 Ge1 O4 W4 -179.9(6) . . . .
O11 Ge1 O4 W11 59.4(8) . . . .
O11 Ge1 O7 W1 59.3(8) . . . .
O11 Ge1 O7 W7 -179.0(6) . . . .
O11 Ge1 O7 W10 -60.3(8) . . . .
O11 Ge1 O14 W2 -60.8(7) . . . .
O11 Ge1 O14 W5 179.7(6) . . . .
O11 Ge1 O14 W6 59.8(7) . . . .
O12 W9 O25 W3 50(2) . . . .
O14 W2 O40 W12 -64.6(14) . . . .
O14 Ge1 O4 W3 179.7(5) . . . .
O14 Ge1 O4 W4 59.7(8) . . . .
O14 Ge1 O4 W11 -61.0(7) . . . .
O14 Ge1 O7 W1 179.0(6) . . . .
O14 Ge1 O7 W7 -59.2(8) . . . .
O14 Ge1 O7 W10 59.5(7) . . . .
O14 Ge1 O11 W8 -58.9(7) . . . .
O14 Ge1 O11 W9 179.5(6) . . . .
O14 Ge1 O11 W12 61.5(8) . . . .
O15 W7 O27 W5 28.6(14) . . . .
O16 W2 O40 W12 -56(2) . . . .
O18 W10 O5 W8 -131.8(17) . . . .
O19 W2 O40 W12 122.9(14) . . . .
O21 W7 O27 W5 -43(2) . . . .
O22 W3 O8 W1 135.2(14) . . . .
O22 W3 O23 W11 -73.7(7) . . . .
O22 W3 O24 Cu1 -101.2(10) . . . .
O23 W3 O8 W1 53(2) . . . .
O23 W3 O24 Cu1 -11.4(11) . . . .
O24 W3 O8 W1 -123.7(14) . . . .
O24 W3 O23 W11 -174.6(7) . . . .
O25 W3 O8 W1 -23.0(13) . . . .
O25 W3 O23 W11 83.7(7) . . . .
O25 W3 O24 Cu1 80.2(11) . . . .
O26 W9 O25 W3 -125.1(16) . . . .
O28 W10 O5 W8 26.0(17) . . . .
O29 W7 O27 W5 -130.2(14) . . . .
O29 W10 O5 W8 -49(3) . . . .
O30 W7 O27 W5 128.2(14) . . . .
O31 W2 O40 W12 -135.8(14) . . . .
O34 W9 O25 W3 134.8(16) . . . .
O36 W10 O5 W8 126.9(17) . . . .
O38 W2 O40 W12 21.2(14) . . . .
N1 C6 C7 C8 5(3) . . . .
N2 C1 C2 C3 6(3) . . . .
N2 C5 C6 N1 -1(2) . . . .
N2 C5 C6 C7 -177.3(18) . . . .
N3 C11 C12 C13 -1(3) . . . .
N4 C13 C14 C15 170.7(17) . . . .
N4 C18 C19 C20 177(2) . . . .
N5 C16 C17 C18 -1(3) . . . .
N6 C21 C22 C23 2(3) . . . .
N7 C23 C24 C25 180(2) . . . .
N7 C28 C29 C30 178(2) . . . .
N8 C26 C27 C28 5(5) . . . .
C1 N2 C5 C4 -4(3) . . . .
C1 N2 C5 C6 176.3(17) . . . .
C1 C2 C3 C4 -6(3) . . . .
C2 C3 C4 C5 1(3) . . . .
C3 C4 C5 N2 4(3) . . . .
C3 C4 C5 C6 -176.3(18) . . . .
C4 C5 C6 N1 179.0(17) . . . .
C4 C5 C6 C7 3(3) . . . .
C5 N2 C1 C2 -1(3) . . . .
C5 C6 C7 C8 -179.0(18) . . . .
C6 N1 C10 C9 8(3) . . . .
C6 C7 C8 C9 0(3) . . . .
C7 C8 C9 C10 -1(3) . . . .
C8 C9 C10 N1 -4(3) . . . .
C10 N1 C6 C5 174.9(16) . . . .
C10 N1 C6 C7 -9(3) . . . .
C11 N3 C15 C14 0(3) . . . .
C11 C12 C13 N4 -171.5(18) . . . .
C11 C12 C13 C14 4(3) . . . .
C12 C13 C14 C15 -5(3) . . . .
C13 N4 C18 C17 -31(3) . . . .
C13 N4 C18 C19 154.9(19) . . . .
C13 C14 C15 N3 3(3) . . . .
C15 N3 C11 C12 -1(3) . . . .
C16 N5 C20 C19 -4(4) . . . .
C16 C17 C18 N4 -175.6(19) . . . .
C16 C17 C18 C19 -2(3) . . . .
C17 C18 C19 C20 2(3) . . . .
C18 N4 C13 C12 -16(3) . . . .
C18 N4 C13 C14 168.5(18) . . . .
C18 C19 C20 N5 1(4) . . . .
C20 N5 C16 C17 4(3) . . . .
C21 N6 C25 C24 0(3) . . . .
C21 C22 C23 N7 177.4(19) . . . .
C21 C22 C23 C24 1(3) . . . .
C22 C23 C24 C25 -4(3) . . . .
C23 N7 C28 C27 157(2) . . . .
C23 N7 C28 C29 -24(4) . . . .
C23 C24 C25 N6 4(3) . . . .
C25 N6 C21 C22 -3(3) . . . .
C26 N8 C30 C29 3(4) . . . .
C26 C27 C28 N7 179(3) . . . .
C26 C27 C28 C29 0(4) . . . .
C27 C28 C29 C30 -3(4) . . . .
C28 N7 C23 C22 173(2) . . . .
C28 N7 C23 C24 -12(3) . . . .
C28 C29 C30 N8 2(4) . . . .
C30 N8 C26 C27 -6(4) . . . .
